data_4323048
loop_
_publ_author_name
'Donald J. Darensbourg'
'Jennifer D. Draper'

_publ_section_title
;
 Binucleating Coordination of N,N'-Ethylenebis(salicylideneamine)
 (H2salen) to Low-Valent Group 6 Carbonyl Complexes
;
_journal_name_full 'Inorganic Chemistry'
_journal_page_first 5383
_journal_page_last 5386
_journal_paper_doi 10.1021/ic980173d
_journal_volume 37
_journal_year 1998
_chemical_formula_sum 'C32 H54 N4 O6 W'
_chemical_formula_weight 774.64
_chemical_name_systematic
; 
 ? 
;
_space_group_IT_number 2
_symmetry_cell_setting triclinic
_symmetry_space_group_name_Hall '-P 1'
_symmetry_space_group_name_H-M 'P -1'
_atom_sites_solution_hydrogens geom
_atom_sites_solution_primary direct
_atom_sites_solution_secondary difmap
_audit_creation_method SHELXL
_cell_angle_alpha 106.907(7)
_cell_angle_beta 90.904(10)
_cell_angle_gamma 93.654(12)
_cell_formula_units_Z 3
_cell_length_a 8.432(2)
_cell_length_b 14.7687(15)
_cell_length_c 18.4477(15)
_cell_measurement_temperature 293(2)
_cell_volume 2192.1(6)
_computing_structure_refinement 'SHELXL-93 (Sheldrick, 1993)'
_computing_structure_solution 'SHELXS-86 (Sheldrick, 1990)'
_diffrn_ambient_temperature 293(2)
_diffrn_radiation_monochromator graphite
_diffrn_radiation_source 'fine-focus sealed tube'
_diffrn_radiation_type MoK\a
_diffrn_radiation_wavelength 0.71073
_diffrn_reflns_av_R_equivalents 0.0626
_diffrn_reflns_av_sigmaI/netI 0.0813
_diffrn_reflns_limit_h_max 10
_diffrn_reflns_limit_h_min 0
_diffrn_reflns_limit_k_max 16
_diffrn_reflns_limit_k_min -16
_diffrn_reflns_limit_l_max 21
_diffrn_reflns_limit_l_min -21
_diffrn_reflns_number 8182
_diffrn_reflns_theta_max 25.00
_diffrn_reflns_theta_min 2.10
_exptl_absorpt_coefficient_mu 4.006
_exptl_crystal_density_diffrn 1.760
_exptl_crystal_F_000 1188
_refine_diff_density_max 2.576
_refine_diff_density_min -1.929
_refine_diff_density_rms 0.204
_refine_ls_extinction_method none
_refine_ls_goodness_of_fit_all 1.094
_refine_ls_goodness_of_fit_obs 1.157
_refine_ls_matrix_type full
_refine_ls_number_parameters 505
_refine_ls_number_reflns 7587
_refine_ls_number_restraints 0
_refine_ls_restrained_S_all 1.131
_refine_ls_restrained_S_obs 1.157
_refine_ls_R_factor_all 0.1095
_refine_ls_R_factor_obs 0.0688
_refine_ls_shift/esd_max -0.992
_refine_ls_shift/esd_mean 0.032
_refine_ls_structure_factor_coef Fsqd
_refine_ls_weighting_details 'w=1/[\s^2^(Fo^2^)+(0.0765P)^2^+16.2309P] where P=(Fo^2^+2Fc^2^)/3'
_refine_ls_weighting_scheme calc
_refine_ls_wR_factor_all 0.1889
_refine_ls_wR_factor_obs 0.1573
_reflns_number_observed 5149
_reflns_number_total 7599
_reflns_observed_criterion >2sigma(I)
_cod_data_source_file ic980173d.cif
_cod_data_source_block dd224
_cod_depositor_comments
;
The following automatic conversions were performed:

'_refine_ls_weighting_scheme' value 'calc
w=1/[\s^2^(Fo^2^)+(0.0765P)^2^+16.2309P] where P=(Fo^2^+2Fc^2^)/3'
was changed to 'calc'. New tag '_refine_ls_weighting_details' was
created. The value of the new tag was set to
'w=1/[\s^2^(Fo^2^)+(0.0765P)^2^+16.2309P] where P=(Fo^2^+2Fc^2^)/3'.

Automatic conversion script
Id: cif_fix_values 3143 2015-03-26 13:38:13Z robertas 
;
_cod_original_cell_volume 2192.1(5)
_cod_database_code 4323048

loop_
_symmetry_equiv_pos_as_xyz
'x, y, z'
'-x, -y, -z'

loop_
_atom_site_aniso_label
_atom_site_aniso_U_11
_atom_site_aniso_U_22
_atom_site_aniso_U_33
_atom_site_aniso_U_23
_atom_site_aniso_U_13
_atom_site_aniso_U_12
W1 0.0813(5) 0.0458(4) 0.0343(3) 0.0126(3) 0.0034(3) -0.0035(3)
W2 0.0645(5) 0.0453(4) 0.0337(3) 0.0131(2) 0.0088(3) 0.0200(3)
O1 0.125(14) 0.209(21) 0.081(10) 0.034(12) -0.004(9) 0.074(15)
O2 0.129(13) 0.069(9) 0.091(10) 0.017(7) 0.010(8) -0.032(9)
O3 0.110(10) 0.061(7) 0.053(7) 0.018(5) 0.007(6) 0.018(7)
O4 0.118(12) 0.109(12) 0.072(9) 0.021(8) 0.006(8) 0.037(10)
O5 0.088(8) 0.055(6) 0.041(5) 0.022(5) 0.001(5) -0.018(6)
O12 0.089(10) 0.094(10) 0.084(9) 0.041(7) 0.003(8) -0.004(8)
O13 0.119(11) 0.056(7) 0.089(9) 0.016(6) 0.006(8) 0.047(7)
O14 0.086(8) 0.071(7) 0.040(6) 0.012(5) 0.009(5) 0.015(6)
O15 0.113(13) 0.163(18) 0.088(12) 0.010(11) 0.030(9) -0.001(12)
O16 0.055(6) 0.049(6) 0.050(5) 0.022(4) 0.012(4) 0.027(5)
N1 0.095(11) 0.059(8) 0.043(7) 0.022(6) 0.002(7) -0.002(7)
N2 0.061(8) 0.050(7) 0.063(8) 0.017(6) -0.001(6) 0.024(6)
N3 0.065(10) 0.077(10) 0.075(10) 0.002(8) 0.007(8) 0.005(8)
N4 0.037(7) 0.099(11) 0.059(8) 0.031(7) 0.006(6) 0.014(7)
C1 0.114(18) 0.073(13) 0.065(12) 0.018(9) -0.011(11) 0.016(12)
C2 0.083(13) 0.052(10) 0.050(9) 0.016(7) 0.005(8) 0.014(9)
C2 0.121(16) 0.055(10) 0.039(8) 0.016(7) 0.003(9) 0.015(11)
C3 0.057(9) 0.032(7) 0.057(9) 0.028(6) 0.004(7) 0.001(6)
C4 0.167(21) 0.051(10) 0.034(8) 0.007(7) 0.044(11) -0.013(12)
C5 0.050(9) 0.045(8) 0.036(7) 0.009(6) 0.007(6) 0.010(6)
C6 0.046(8) 0.062(9) 0.041(7) 0.021(7) 0.007(6) 0.000(7)
C7 0.065(10) 0.084(12) 0.031(7) 0.027(7) 0.008(6) 0.009(9)
C8 0.089(14) 0.080(13) 0.051(10) 0.000(9) 0.002(9) 0.011(11)
C9 0.068(10) 0.050(9) 0.043(8) 0.005(7) 0.004(7) -0.004(7)
C10 0.050(9) 0.048(8) 0.043(7) 0.008(6) -0.001(6) 0.014(7)
C11 0.096(13) 0.054(9) 0.039(8) 0.018(7) -0.003(8) -0.019(9)
C12 0.086(13) 0.049(10) 0.077(11) 0.016(8) -0.002(9) -0.001(8)
C13 0.086(12) 0.042(9) 0.054(9) 0.008(7) 0.007(8) 0.010(8)
C14 0.057(9) 0.037(7) 0.048(8) 0.021(6) 0.014(6) 0.014(6)
C15 0.341(46) 0.185(28) 0.008(7) 0.016(11) 0.030(14) 0.221(33)
C16 0.045(8) 0.042(7) 0.026(6) 0.006(5) 0.002(5) 0.003(6)
C17 0.051(9) 0.064(9) 0.032(6) 0.014(6) -0.001(6) 0.018(7)
C18 0.075(12) 0.087(13) 0.048(9) 0.030(8) 0.018(8) 0.010(10)
C19 0.085(12) 0.066(10) 0.036(7) 0.003(7) 0.013(7) 0.034(9)
C20 0.059(9) 0.052(9) 0.049(8) 0.014(7) 0.005(7) 0.014(7)
C21 0.057(9) 0.053(8) 0.030(6) 0.012(6) 0.005(6) 0.014(7)
C22 0.071(10) 0.052(9) 0.047(8) 0.010(7) -0.001(7) 0.030(8)
C23 0.065(11) 0.050(9) 0.074(11) 0.014(8) -0.001(8) 0.006(8)
C24 0.139(25) 0.201(34) 0.127(24) -0.010(23) -0.064(21) 0.063(24)
C25 0.468(73) 0.190(34) 0.040(12) 0.036(16) 0.001(24) 0.135(40)
C26 0.154(22) 0.091(16) 0.062(12) 0.004(11) 0.000(13) 0.005(15)
C27 0.214(35) 0.140(27) 0.186(32) -0.050(24) 0.012(27) 0.100(26)
C28 0.079(17) 0.168(29) 0.164(28) -0.011(23) 0.058(18) -0.035(18)
C29 0.108(17) 0.102(16) 0.077(13) 0.019(11) 0.021(12) 0.034(13)
C29 0.217(38) 0.154(30) 0.120(24) 0.051(21) 0.013(24) 0.022(26)
C30 0.210(29) 0.073(14) 0.078(14) -0.002(11) 0.036(16) -0.001(16)
C31 0.043(9) 0.094(13) 0.074(11) 0.032(10) 0.002(8) 0.006(9)
C32 0.085(15) 0.131(19) 0.095(15) 0.057(14) 0.018(11) 0.036(13)
C33 0.058(11) 0.091(14) 0.088(13) 0.037(11) 0.019(9) 0.026(10)
C34 0.080(16) 0.142(23) 0.123(20) -0.001(17) 0.028(14) 0.016(15)
C35 0.052(11) 0.144(19) 0.096(14) 0.070(14) -0.009(10) 0.016(11)
C36 0.113(21) 0.224(34) 0.159(25) 0.134(25) 0.062(18) 0.061(21)
C37 0.043(10) 0.077(12) 0.116(15) 0.032(11) 0.003(10) 0.007(9)
C38 0.084(15) 0.090(15) 0.126(19) 0.021(13) 0.006(13) 0.020(12)

loop_
_atom_site_label
_atom_site_type_symbol
_atom_site_fract_x
_atom_site_fract_y
_atom_site_fract_z
_atom_site_U_iso_or_equiv
_atom_site_thermal_displace_type
_atom_site_occupancy
_atom_site_calc_flag
_atom_site_refinement_flags
_atom_site_disorder_group
W1 W 0.14654(8) 0.70059(4) 0.45886(3) 0.0539(2) Uani 1 d . .
W2 W -0.18847(8) 0.17840(4) -0.04691(3) 0.0467(2) Uani 1 d . .
O1 O -0.1611(22) 0.8178(16) 0.4876(9) 0.137(7) Uani 1 d . .
O2 O 0.3338(19) 0.8974(10) 0.4993(8) 0.099(5) Uani 1 d . .
O3 O 0.1261(16) 0.7303(8) 0.6321(6) 0.074(3) Uani 1 d . .
O4 O 0.4691(19) 0.6158(11) 0.4925(8) 0.099(5) Uani 1 d . .
O5 O 0.1557(14) 0.6774(7) 0.3380(5) 0.061(3) Uani 1 d . .
O12 O -0.5282(18) 0.1047(10) -0.0102(7) 0.086(4) Uani 1 d . .
O13 O -0.3346(17) 0.3737(8) -0.0076(7) 0.087(4) Uani 1 d . .
O14 O -0.1359(14) 0.2164(8) 0.1268(5) 0.066(3) Uani 1 d . .
O15 O 0.1321(21) 0.3008(15) -0.0191(10) 0.127(7) Uani 1 d . .
O16 O -0.2049(11) 0.1502(6) -0.1691(5) 0.048(2) Uani 1 d . .
N1 N 0.0097(18) 0.5605(9) 0.4228(7) 0.065(4) Uani 1 d . .
N2 N -0.0951(15) 0.0337(9) -0.0798(7) 0.057(3) Uani 1 d . .
N3 N 0.5787(18) 0.7598(11) 0.7435(8) 0.076(4) Uani 1 d . .
N4 N -0.6204(14) 1.2680(11) 0.7584(7) 0.063(4) Uani 1 d . .
C1 C -0.0586(30) 0.7718(14) 0.4706(11) 0.084(6) Uani 1 d . .
C2 C -0.4042(24) 0.1240(11) -0.0289(9) 0.061(4) Uani 1 d . .
C2 C 0.2577(25) 0.8232(12) 0.4846(8) 0.071(5) Uani 1 d . .
C3 C 0.1359(17) 0.7191(9) 0.5660(8) 0.046(3) Uani 1 d . .
C4 C 0.3484(31) 0.6446(12) 0.4731(9) 0.086(7) Uani 1 d . .
C5 C 0.1039(16) 0.6073(10) 0.2798(7) 0.044(3) Uani 1 d . .
C6 C 0.1134(16) 0.6149(11) 0.2060(7) 0.048(3) Uani 1 d . .
H6A H 0.1570(16) 0.6719(11) 0.2006(7) 0.058 Uiso 1 calc R .
C7 C 0.0653(19) 0.5474(12) 0.1430(7) 0.058(4) Uani 1 d . .
H7A H 0.0777(19) 0.5573(12) 0.0958(7) 0.069 Uiso 1 calc R .
C8 C -0.0039(23) 0.4619(14) 0.1488(9) 0.077(5) Uani 1 d . .
H8A H -0.0341(23) 0.4132(14) 0.1051(9) 0.092 Uiso 1 calc R .
C9 C -0.0277(18) 0.4490(11) 0.2184(8) 0.056(4) Uani 1 d . .
H9A H -0.0747(18) 0.3918(11) 0.2218(8) 0.067 Uiso 1 calc R .
C10 C 0.0184(17) 0.5219(10) 0.2850(7) 0.048(3) Uani 1 d . .
C11 C -0.0158(21) 0.5040(11) 0.3557(8) 0.063(4) Uani 1 d . .
H11A H -0.0622(21) 0.4440(11) 0.3524(8) 0.076 Uiso 1 calc R .
C12 C -0.0618(21) 0.5223(12) 0.4859(10) 0.071(5) Uani 1 d . .
H12A H -0.0986(21) 0.5740(12) 0.5263(10) 0.086 Uiso 1 calc R .
H12B H -0.1512(21) 0.4768(12) 0.4655(10) 0.086 Uiso 1 calc R .
C13 C -0.2777(22) 0.3036(11) -0.0242(9) 0.062(4) Uani 1 d . .
C14 C -0.1612(17) 0.1989(9) 0.0602(8) 0.045(3) Uani 1 d . .
C15 C -0.0078(48) 0.2364(22) -0.0397(8) 0.171(19) Uani 1 d . .
C16 C -0.1289(15) 0.0936(9) -0.2219(6) 0.038(3) Uani 1 d . .
C17 C -0.1270(17) 0.1076(11) -0.2956(7) 0.049(4) Uani 1 d . .
H17A H -0.1809(17) 0.1567(11) -0.3043(7) 0.058 Uiso 1 calc R .
C18 C -0.0472(20) 0.0501(13) -0.3536(9) 0.067(5) Uani 1 d . .
H18A H -0.0459(20) 0.0622(13) -0.4003(9) 0.081 Uiso 1 calc R .
C19 C 0.0309(20) -0.0252(12) -0.3443(8) 0.063(5) Uani 1 d . .
H19A H 0.0812(20) -0.0646(12) -0.3848(8) 0.076 Uiso 1 calc R .
C20 C 0.0335(18) -0.0412(10) -0.2755(8) 0.053(4) Uani 1 d . .
H20A H 0.0893(18) -0.0907(10) -0.2689(8) 0.064 Uiso 1 calc R .
C21 C -0.0461(17) 0.0154(10) -0.2137(7) 0.046(3) Uani 1 d . .
C22 C -0.0415(18) -0.0094(11) -0.1445(8) 0.056(4) Uani 1 d . .
H22A H 0.0073(18) -0.0648(11) -0.1466(8) 0.068 Uiso 1 calc R .
C23 C -0.0771(19) -0.0149(11) -0.0194(9) 0.064(4) Uani 1 d . .
H23A H -0.1609(19) 0.0014(11) 0.0166(9) 0.077 Uiso 1 calc R .
H23B H -0.0855(19) -0.0832(11) -0.0421(9) 0.077 Uiso 1 calc R .
C24 C 0.6815(36) 0.7394(25) 0.8022(17) 0.166(16) Uani 1 d . .
H24A H 0.7340(36) 0.7988(25) 0.8330(17) 0.200 Uiso 1 calc R .
H24B H 0.7634(36) 0.6998(25) 0.7769(17) 0.200 Uiso 1 calc R .
C25 C 0.5934(57) 0.6885(24) 0.8568(13) 0.227(24) Uani 1 d . .
H25A H 0.6693(57) 0.6785(24) 0.8926(13) 0.341 Uiso 1 calc R .
H25B H 0.5438(57) 0.6284(24) 0.8274(13) 0.341 Uiso 1 calc R .
H25C H 0.5138(57) 0.7277(24) 0.8835(13) 0.341 Uiso 1 calc R .
C26 C 0.5086(31) 0.6679(16) 0.6914(11) 0.107(8) Uani 1 d . .
H26A H 0.4450(31) 0.6810(16) 0.6519(11) 0.128 Uiso 1 calc R .
H26B H 0.4380(31) 0.6376(16) 0.7198(11) 0.128 Uiso 1 calc R .
C27 C 0.6345(41) 0.5975(21) 0.6537(19) 0.197(18) Uani 1 d . .
H27A H 0.5813(41) 0.5403(21) 0.6213(19) 0.296 Uiso 1 calc R .
H27B H 0.6963(41) 0.5827(21) 0.6924(19) 0.296 Uiso 1 calc R .
H27C H 0.7032(41) 0.6262(21) 0.6243(19) 0.296 Uiso 1 calc R .
C28 C 0.6786(30) 0.8087(23) 0.7007(18) 0.151(14) Uani 1 d . .
H28A H 0.7578(30) 0.7668(23) 0.6753(18) 0.182 Uiso 1 calc R .
H28B H 0.7344(30) 0.8640(23) 0.7357(18) 0.182 Uiso 1 calc R .
C29 C 0.4411(26) 0.8113(16) 0.7735(11) 0.096(7) Uani 1 d . .
H29A H 0.3798(26) 0.7752(16) 0.8011(11) 0.115 Uiso 1 calc R .
H29B H 0.3745(26) 0.8152(16) 0.7314(11) 0.115 Uiso 1 calc R .
C29 C 0.5806(44) 0.8417(23) 0.6387(17) 0.161(13) Uani 1 d . .
H29C H 0.6524(44) 0.8732(23) 0.6125(17) 0.241 Uiso 1 calc R .
H29D H 0.5036(44) 0.8843(23) 0.6634(17) 0.241 Uiso 1 calc R .
H29E H 0.5272(44) 0.7871(23) 0.6030(17) 0.241 Uiso 1 calc R .
C30 C 0.4805(35) 0.9126(15) 0.8266(12) 0.125(10) Uani 1 d . .
H30A H 0.3836(35) 0.9413(15) 0.8438(12) 0.188 Uiso 1 calc R .
H30B H 0.5386(35) 0.9498(15) 0.7997(12) 0.188 Uiso 1 calc R .
H30C H 0.5439(35) 0.9097(15) 0.8695(12) 0.188 Uiso 1 calc R .
C31 C -0.7337(19) 1.2127(14) 0.7936(10) 0.069(5) Uani 1 d . .
H31A H -0.7915(19) 1.1639(14) 0.7534(10) 0.083 Uiso 1 calc R .
H31B H -0.8104(19) 1.2549(14) 0.8210(10) 0.083 Uiso 1 calc R .
C32 C -0.6587(25) 1.1661(17) 0.8473(12) 0.097(7) Uani 1 d . .
H32A H -0.7401(25) 1.1324(17) 0.8671(12) 0.146 Uiso 1 calc R .
H32B H -0.6036(25) 1.2138(17) 0.8883(12) 0.146 Uiso 1 calc R .
H32C H -0.5849(25) 1.1225(17) 0.8205(12) 0.146 Uiso 1 calc R .
C33 C -0.5041(20) 1.2033(14) 0.7106(11) 0.076(5) Uani 1 d . .
H33A H -0.4378(20) 1.1803(14) 0.7440(11) 0.091 Uiso 1 calc R .
H33B H -0.4352(20) 1.2405(14) 0.6868(11) 0.091 Uiso 1 calc R .
C34 C -0.5795(26) 1.1181(18) 0.6491(14) 0.123(10) Uani 1 d . .
H34A H -0.4974(26) 1.0815(18) 0.6220(14) 0.184 Uiso 1 calc R .
H34B H -0.6428(26) 1.1396(18) 0.6146(14) 0.184 Uiso 1 calc R .
H34C H -0.6456(26) 1.0794(18) 0.6719(14) 0.184 Uiso 1 calc R .
C35 C -0.7182(21) 1.3088(17) 0.7075(12) 0.089(6) Uani 1 d . .
H35A H -0.7775(21) 1.2568(17) 0.6706(12) 0.107 Uiso 1 calc R .
H35B H -0.7949(21) 1.3479(17) 0.7383(12) 0.107 Uiso 1 calc R .
C36 C -0.6276(31) 1.3672(23) 0.6657(16) 0.146(12) Uani 1 d . .
H36A H -0.7003(31) 1.3895(23) 0.6353(16) 0.219 Uiso 1 calc R .
H36B H -0.5534(31) 1.3291(23) 0.6336(16) 0.219 Uiso 1 calc R .
H36C H -0.5709(31) 1.4205(23) 0.7014(16) 0.219 Uiso 1 calc R .
C37 C -0.5196(20) 1.3432(13) 0.8172(11) 0.077(5) Uani 1 d . .
H37A H -0.4438(20) 1.3744(13) 0.7916(11) 0.093 Uiso 1 calc R .
H37B H -0.4598(20) 1.3129(13) 0.8479(11) 0.093 Uiso 1 calc R .
C38 C -0.6170(25) 1.4174(15) 0.8688(13) 0.102(7) Uani 1 d . .
H38A H -0.5473(25) 1.4632(15) 0.9049(13) 0.152 Uiso 1 calc R .
H38B H -0.6907(25) 1.3872(15) 0.8951(13) 0.152 Uiso 1 calc R .
H38C H -0.6745(25) 1.4488(15) 0.8390(13) 0.152 Uiso 1 calc R .

loop_
_atom_type_symbol
_atom_type_description
_atom_type_scat_dispersion_real
_atom_type_scat_dispersion_imag
_atom_type_scat_source
C C 0.0033 0.0016 'International Tables Vol C Tables 4.2.6.8 and 6.1.1.4'
H H 0.0000 0.0000 'International Tables Vol C Tables 4.2.6.8 and 6.1.1.4'
N N 0.0061 0.0033 'International Tables Vol C Tables 4.2.6.8 and 6.1.1.4'
O O 0.0106 0.0060 'International Tables Vol C Tables 4.2.6.8 and 6.1.1.4'
W W -0.8490 6.8722 'International Tables Vol C Tables 4.2.6.8 and 6.1.1.4'

loop_
_geom_angle_atom_site_label_1
_geom_angle_atom_site_label_2
_geom_angle_atom_site_label_3
_geom_angle
_geom_angle_site_symmetry_1
_geom_angle_site_symmetry_3
_geom_angle_publ_flag
C2 W1 C3 86.3(6) . . ?
C2 W1 C4 89.5(8) . . ?
C3 W1 C4 82.4(6) . . ?
C2 W1 C1 86.0(8) . . ?
C3 W1 C1 85.1(7) . . ?
C4 W1 C1 166.9(7) . . ?
C2 W1 O5 94.7(5) . . ?
C3 W1 O5 178.9(5) . . ?
C4 W1 O5 97.8(5) . . ?
C1 W1 O5 94.8(6) . . ?
C2 W1 N1 176.3(6) . . ?
C3 W1 N1 96.6(5) . . ?
C4 W1 N1 93.2(6) . . ?
C1 W1 N1 91.9(7) . . ?
O5 W1 N1 82.3(4) . . ?
C15 W2 C14 85.0(7) . . ?
C15 W2 C13 87.1(8) . . ?
C14 W2 C13 88.1(6) . . ?
C15 W2 C2 166.4(6) . . ?
C14 W2 C2 82.1(6) . . ?
C13 W2 C2 88.1(7) . . ?
C15 W2 O16 93.0(6) . . ?
C14 W2 O16 176.2(4) . . ?
C13 W2 O16 95.0(5) . . ?
C2 W2 O16 100.1(5) . . ?
C15 W2 N2 94.6(7) . . ?
C14 W2 N2 95.2(5) . . ?
C13 W2 N2 176.4(5) . . ?
C2 W2 N2 91.0(6) . . ?
O16 W2 N2 81.7(4) . . ?
C5 O5 W1 133.0(9) . . ?
C16 O16 W2 130.4(8) . . ?
C11 N1 C12 114.1(13) . . ?
C11 N1 W1 128.7(11) . . ?
C12 N1 W1 117.2(9) . . ?
C22 N2 C23 115.4(12) . . ?
C22 N2 W2 126.2(11) . . ?
C23 N2 W2 118.2(9) . . ?
C29 N3 C28 112.7(19) . . ?
C29 N3 C24 113.9(18) . . ?
C28 N3 C24 107.9(23) . . ?
C29 N3 C26 104.1(16) . . ?
C28 N3 C26 109.4(17) . . ?
C24 N3 C26 108.7(20) . . ?
C31 N4 C37 112.1(13) . . ?
C31 N4 C35 107.0(12) . . ?
C37 N4 C35 112.8(15) . . ?
C31 N4 C33 110.3(14) . . ?
C37 N4 C33 105.7(12) . . ?
C35 N4 C33 109.0(14) . . ?
O1 C1 W1 169.5(18) . . ?
O12 C2 W2 170.2(14) . . ?
O2 C2 W1 176.7(17) . . ?
O3 C3 W1 178.7(13) . . ?
O4 C4 W1 170.9(13) . . ?
O5 C5 C6 120.9(13) . . ?
O5 C5 C10 124.4(12) . . ?
C6 C5 C10 114.4(12) . . ?
C7 C6 C5 125.5(15) . . ?
C6 C7 C8 119.0(14) . . ?
C9 C8 C7 120.3(15) . . ?
C8 C9 C10 120.5(16) . . ?
C9 C10 C11 117.0(14) . . ?
C9 C10 C5 119.7(13) . . ?
C11 C10 C5 123.2(12) . . ?
N1 C11 C10 127.9(15) . . ?
C12 C12 N1 107.2(19) 2_566 . ?
O13 C13 W2 175.4(15) . . ?
O14 C14 W2 175.4(12) . . ?
O15 C15 W2 167.1(14) . . ?
O16 C16 C21 125.4(11) . . ?
O16 C16 C17 118.9(12) . . ?
C21 C16 C17 115.8(11) . . ?
C18 C17 C16 121.3(14) . . ?
C17 C18 C19 121.8(14) . . ?
C20 C19 C18 119.2(13) . . ?
C19 C20 C21 121.7(14) . . ?
C20 C21 C22 117.5(13) . . ?
C20 C21 C16 120.2(12) . . ?
C22 C21 C16 122.3(11) . . ?
N2 C22 C21 129.3(14) . . ?
C23 C23 N2 109.1(18) 2 . ?
N3 C24 C25 115.7(26) . . ?
N3 C26 C27 114.0(21) . . ?
N3 C28 C29 113.3(22) . . ?
N3 C29 C30 114.9(19) . . ?
N4 C31 C32 115.3(14) . . ?
N4 C33 C34 115.4(15) . . ?
C36 C35 N4 116.2(16) . . ?
N4 C37 C38 113.0(14) . . ?

loop_
_geom_bond_atom_site_label_1
_geom_bond_atom_site_label_2
_geom_bond_distance
_geom_bond_site_symmetry_2
_geom_bond_publ_flag
W1 C2 1.91(2) . ?
W1 C3 1.920(14) . ?
W1 C4 1.98(3) . ?
W1 C1 2.06(2) . ?
W1 O5 2.158(9) . ?
W1 N1 2.220(13) . ?
W2 C15 1.68(5) . ?
W2 C14 1.917(14) . ?
W2 C13 1.97(2) . ?
W2 C2 2.01(2) . ?
W2 O16 2.170(9) . ?
W2 N2 2.243(11) . ?
O1 C1 1.13(2) . ?
O2 C2 1.19(2) . ?
O3 C3 1.19(2) . ?
O4 C4 1.22(3) . ?
O5 C5 1.30(2) . ?
O12 C2 1.15(2) . ?
O13 C13 1.13(2) . ?
O14 C14 1.19(2) . ?
O15 C15 1.44(4) . ?
O16 C16 1.293(14) . ?
N1 C11 1.28(2) . ?
N1 C12 1.55(2) . ?
N2 C22 1.28(2) . ?
N2 C23 1.50(2) . ?
N3 C29 1.46(2) . ?
N3 C28 1.46(3) . ?
N3 C24 1.49(3) . ?
N3 C26 1.50(2) . ?
N4 C31 1.49(2) . ?
N4 C37 1.51(2) . ?
N4 C35 1.51(2) . ?
N4 C33 1.52(2) . ?
C5 C6 1.40(2) . ?
C5 C10 1.44(2) . ?
C6 C7 1.33(2) . ?
C7 C8 1.39(2) . ?
C8 C9 1.37(2) . ?
C9 C10 1.41(2) . ?
C10 C11 1.43(2) . ?
C12 C12 1.44(3) 2_566 ?
C16 C21 1.43(2) . ?
C16 C17 1.43(2) . ?
C17 C18 1.37(2) . ?
C18 C19 1.38(2) . ?
C19 C20 1.36(2) . ?
C20 C21 1.41(2) . ?
C21 C22 1.43(2) . ?
C23 C23 1.45(3) 2 ?
C24 C25 1.59(5) . ?
C26 C27 1.56(3) . ?
C28 C29 1.60(4) . ?
C29 C30 1.54(3) . ?
C31 C32 1.51(2) . ?
C33 C34 1.52(3) . ?
C35 C36 1.50(3) . ?
C37 C38 1.52(2) . ?
